data_7220686
loop_
_publ_author_name
'Ershov, O. V.'
'Ievlev, M. Yu.'
'Tafeenko, V. A.'
'Nasakin, O. E.'

_publ_section_title
;
 Glycine catalyzed diastereoselective domino-synthesis of
 6-imino-2,7-dioxabicyclo[3.2.1]octane-4,4,5-tricarbonitriles in water
;
_journal_issue 8
_journal_name_full 'Green Chem.'
_journal_page_first 4234
_journal_paper_doi 10.1039/C5GC00909J
_journal_volume 17
_journal_year 2015
_chemical_formula_moiety 'C12 H12 N4 O2'
_chemical_formula_sum 'C12 H12 N4 O2'
_chemical_formula_weight 244.26
_chemical_name_systematic
;
 ?
;
_space_group_crystal_system monoclinic
_space_group_IT_number 14
_space_group_name_Hall '-P 2yn'
_space_group_name_H-M_alt 'P 1 21/n 1'
_symmetry_space_group_name_Hall '-P 2yn'
_symmetry_space_group_name_H-M 'P 1 21/n 1'
_atom_sites_solution_hydrogens difmap
_audit_creation_method SHELXL-2013
_cell_angle_alpha 90
_cell_angle_beta 102.32(3)
_cell_angle_gamma 90
_cell_formula_units_Z 4
_cell_length_a 7.534(3)
_cell_length_b 10.682(4)
_cell_length_c 16.411(5)
_cell_measurement_reflns_used 25
_cell_measurement_temperature 295(2)
_cell_measurement_theta_max 38
_cell_measurement_theta_min 29
_cell_volume 1290.3(8)
_computing_structure_refinement 'SHELXL-2013 (Sheldrick, 2013)'
_computing_structure_solution 'SHELXS-97 (Sheldrick, 2008)'
_diffrn_ambient_temperature 295(2)
_diffrn_measured_fraction_theta_full 0.983
_diffrn_measured_fraction_theta_max 0.928
_diffrn_radiation_type CuK\a
_diffrn_radiation_wavelength 1.54184
_diffrn_reflns_av_R_equivalents 0.0752
_diffrn_reflns_av_unetI/netI 0.0186
_diffrn_reflns_laue_measured_fraction_full 0.983
_diffrn_reflns_laue_measured_fraction_max 0.928
_diffrn_reflns_limit_h_max 9
_diffrn_reflns_limit_h_min -9
_diffrn_reflns_limit_k_max 13
_diffrn_reflns_limit_k_min 0
_diffrn_reflns_limit_l_max 20
_diffrn_reflns_limit_l_min 0
_diffrn_reflns_number 2506
_diffrn_reflns_point_group_measured_fraction_full 0.983
_diffrn_reflns_point_group_measured_fraction_max 0.928
_diffrn_reflns_theta_full 67.684
_diffrn_reflns_theta_max 73.797
_diffrn_reflns_theta_min 4.975
_exptl_absorpt_coefficient_mu 0.740
_exptl_absorpt_correction_type none
_exptl_crystal_colour colorless
_exptl_crystal_density_diffrn 1.257
_exptl_crystal_description prism
_exptl_crystal_F_000 512
_exptl_crystal_size_max 0.100
_exptl_crystal_size_mid 0.100
_exptl_crystal_size_min 0.100
_refine_diff_density_max 0.224
_refine_diff_density_min -0.149
_refine_diff_density_rms 0.038
_refine_ls_extinction_coef 0.0119(10)
_refine_ls_extinction_expression Fc^*^=kFc[1+0.001xFc^2^\l^3^/sin(2\q)]^-1/4^
_refine_ls_extinction_method SHELXL
_refine_ls_goodness_of_fit_ref 1.045
_refine_ls_hydrogen_treatment refall
_refine_ls_matrix_type full
_refine_ls_number_parameters 212
_refine_ls_number_reflns 2425
_refine_ls_number_restraints 0
_refine_ls_restrained_S_all 1.045
_refine_ls_R_factor_all 0.0494
_refine_ls_R_factor_gt 0.0438
_refine_ls_shift/su_max 0.000
_refine_ls_shift/su_mean 0.000
_refine_ls_structure_factor_coef Fsqd
_refine_ls_weighting_details 'w=1/[\s^2^(Fo^2^)+(0.0676P)^2^+0.3358P] where P=(Fo^2^+2Fc^2^)/3'
_refine_ls_weighting_scheme calc
_refine_ls_wR_factor_gt 0.1216
_refine_ls_wR_factor_ref 0.1269
_reflns_Friedel_coverage 0.000
_reflns_number_gt 2099
_reflns_number_total 2425
_reflns_threshold_expression 'I > 2\s(I)'
_cod_data_source_file c5gc00909j2.cif
_cod_data_source_block shelx
_cod_depositor_comments 'Adding full bibliography for 7220686.cif.'
_cod_database_code 7220686
_shelx_space_group_comment
;
The symmetry employed for this shelxl refinement is uniquely defined
by the following loop, which should always be used as a source of
symmetry information in preference to the above space-group names.
They are only intended as comments.
;
_shelx_estimated_absorpt_t_min 0.930
_shelx_estimated_absorpt_t_max 0.930
_shelxl_version_number 2013-4

loop_
_space_group_symop_operation_xyz
'x, y, z'
'-x+1/2, y+1/2, -z+1/2'
'-x, -y, -z'
'x-1/2, -y-1/2, z-1/2'

loop_
_atom_site_label
_atom_site_type_symbol
_atom_site_fract_x
_atom_site_fract_y
_atom_site_fract_z
_atom_site_U_iso_or_equiv
_atom_site_adp_type
_atom_site_occupancy
_atom_site_site_symmetry_order
_atom_site_calc_flag
O1 O 0.17780(16) 0.24403(11) 0.72419(6) 0.0505(3) Uani 1 1 d
O2 O 0.14736(15) 0.42890(11) 0.79692(7) 0.0493(3) Uani 1 1 d
N1 N -0.0453(2) 0.59367(13) 0.74166(10) 0.0528(4) Uani 1 1 d
N2 N -0.2893(3) 0.12531(19) 0.58817(12) 0.0843(6) Uani 1 1 d
N3 N -0.2094(3) 0.49721(17) 0.52364(11) 0.0750(5) Uani 1 1 d
N4 N -0.4826(2) 0.43714(19) 0.70392(13) 0.0736(5) Uani 1 1 d
C2 C 0.1060(2) 0.30657(16) 0.64791(9) 0.0458(4) Uani 1 1 d
C3 C -0.1045(2) 0.32762(14) 0.63816(9) 0.0428(4) Uani 1 1 d
C4 C -0.1429(2) 0.37317(15) 0.72420(9) 0.0416(4) Uani 1 1 d
C5 C -0.0736(2) 0.27331(15) 0.79080(10) 0.0463(4) Uani 1 1 d
C6 C 0.1290(2) 0.29406(16) 0.79668(9) 0.0484(4) Uani 1 1 d
C7 C -0.0118(2) 0.48047(15) 0.75483(9) 0.0422(4) Uani 1 1 d
C8 C 0.1543(4) 0.2300(2) 0.57889(12) 0.0638(5) Uani 1 1 d
C9 C -0.1360(3) 0.2961(2) 0.87187(12) 0.0605(5) Uani 1 1 d
C10 C 0.2606(3) 0.2413(3) 0.87077(12) 0.0699(6) Uani 1 1 d
C11 C -0.1638(2) 0.42339(16) 0.57332(10) 0.0492(4) Uani 1 1 d
C12 C -0.2089(3) 0.21292(17) 0.61125(10) 0.0529(4) Uani 1 1 d
C13 C -0.3332(2) 0.40986(16) 0.71438(11) 0.0511(4) Uani 1 1 d
H1 H 0.061(3) 0.638(2) 0.7686(16) 0.084(7) Uiso 1 1 d
H2 H 0.160(2) 0.3915(19) 0.6485(12) 0.054(5) Uiso 1 1 d
H5 H -0.109(3) 0.1929(18) 0.7707(11) 0.049(5) Uiso 1 1 d
H8 H 0.294(4) 0.232(2) 0.5891(16) 0.090(8) Uiso 1 1 d
H81 H 0.108(3) 0.147(2) 0.5823(15) 0.081(7) Uiso 1 1 d
H82 H 0.102(3) 0.268(2) 0.5251(16) 0.083(7) Uiso 1 1 d
H9 H -0.271(4) 0.291(2) 0.8594(15) 0.084(7) Uiso 1 1 d
H91 H -0.091(3) 0.228(2) 0.9142(14) 0.074(6) Uiso 1 1 d
H92 H -0.093(3) 0.379(2) 0.8967(15) 0.080(7) Uiso 1 1 d
H10 H 0.236(3) 0.280(2) 0.9212(16) 0.078(7) Uiso 1 1 d
H101 H 0.229(4) 0.148(3) 0.8706(18) 0.103(9) Uiso 1 1 d
H102 H 0.393(5) 0.262(3) 0.8653(18) 0.111(10) Uiso 1 1 d

loop_
_atom_site_aniso_label
_atom_site_aniso_U_11
_atom_site_aniso_U_22
_atom_site_aniso_U_33
_atom_site_aniso_U_23
_atom_site_aniso_U_13
_atom_site_aniso_U_12
O1 0.0547(7) 0.0558(7) 0.0399(6) 0.0057(5) 0.0079(5) 0.0144(5)
O2 0.0415(6) 0.0527(7) 0.0498(6) -0.0039(5) 0.0010(5) -0.0028(5)
N1 0.0528(8) 0.0424(7) 0.0615(9) -0.0025(6) 0.0084(7) -0.0047(7)
N2 0.1132(16) 0.0727(11) 0.0633(10) -0.0110(9) 0.0109(10) -0.0394(11)
N3 0.0881(13) 0.0706(11) 0.0611(10) 0.0194(9) 0.0044(9) 0.0075(10)
N4 0.0458(9) 0.0773(12) 0.0962(13) -0.0016(10) 0.0116(8) -0.0015(8)
C2 0.0486(9) 0.0492(9) 0.0392(8) 0.0059(6) 0.0084(6) 0.0033(8)
C3 0.0466(8) 0.0419(8) 0.0373(7) 0.0034(6) 0.0027(6) -0.0036(7)
C4 0.0398(8) 0.0412(8) 0.0425(7) -0.0003(6) 0.0060(6) -0.0043(6)
C5 0.0564(10) 0.0421(8) 0.0402(8) 0.0019(6) 0.0098(7) -0.0031(7)
C6 0.0541(10) 0.0506(9) 0.0384(8) 0.0024(6) 0.0054(7) 0.0061(8)
C7 0.0408(8) 0.0433(8) 0.0417(7) -0.0019(6) 0.0069(6) -0.0040(7)
C8 0.0759(14) 0.0705(13) 0.0472(10) -0.0001(9) 0.0178(9) 0.0109(12)
C9 0.0722(13) 0.0655(12) 0.0474(9) 0.0003(9) 0.0209(9) -0.0072(11)
C10 0.0737(14) 0.0870(16) 0.0434(10) 0.0069(10) -0.0004(9) 0.0207(13)
C11 0.0504(9) 0.0510(9) 0.0435(8) 0.0056(7) 0.0038(7) -0.0016(8)
C12 0.0653(11) 0.0503(9) 0.0410(8) -0.0020(7) 0.0069(7) -0.0107(8)
C13 0.0441(9) 0.0499(9) 0.0583(10) -0.0022(7) 0.0087(7) -0.0073(8)

loop_
_atom_type_symbol
_atom_type_description
_atom_type_scat_dispersion_real
_atom_type_scat_dispersion_imag
_atom_type_scat_source
C C 0.0181 0.0091 'International Tables Vol C Tables 4.2.6.8 and 6.1.1.4'
H H 0.0000 0.0000 'International Tables Vol C Tables 4.2.6.8 and 6.1.1.4'
N N 0.0311 0.0180 'International Tables Vol C Tables 4.2.6.8 and 6.1.1.4'
O O 0.0492 0.0322 'International Tables Vol C Tables 4.2.6.8 and 6.1.1.4'

loop_
_geom_angle_atom_site_label_1
_geom_angle_atom_site_label_2
_geom_angle_atom_site_label_3
_geom_angle
C2 O1 C6 116.27(12)
C7 O2 C6 109.08(12)
O1 C2 C8 107.49(15)
O1 C2 C3 110.02(13)
C8 C2 C3 113.66(15)
C12 C3 C11 107.49(13)
C12 C3 C2 111.94(14)
C11 C3 C2 108.40(13)
C12 C3 C4 109.69(13)
C11 C3 C4 110.29(13)
C2 C3 C4 109.01(12)
C13 C4 C7 112.66(14)
C13 C4 C5 116.15(14)
C7 C4 C5 100.92(12)
C13 C4 C3 110.29(13)
C7 C4 C3 107.29(13)
C5 C4 C3 108.86(13)
C9 C5 C6 114.39(15)
C9 C5 C4 112.92(15)
C6 C5 C4 97.32(13)
O1 C6 O2 109.54(13)
O1 C6 C10 106.95(15)
O2 C6 C10 108.93(16)
O1 C6 C5 109.06(13)
O2 C6 C5 103.82(13)
C10 C6 C5 118.35(17)
N1 C7 O2 127.10(15)
N1 C7 C4 125.42(15)
O2 C7 C4 107.47(13)
N3 C11 C3 179.8(2)
N2 C12 C3 178.00(19)
N4 C13 C4 177.6(2)

loop_
_geom_bond_atom_site_label_1
_geom_bond_atom_site_label_2
_geom_bond_distance
O1 C2 1.4202(18)
O1 C6 1.4225(19)
O2 C7 1.3656(19)
O2 C6 1.447(2)
N1 C7 1.245(2)
N2 C12 1.135(2)
N3 C11 1.134(2)
N4 C13 1.140(2)
C2 C8 1.503(3)
C2 C3 1.576(2)
C3 C12 1.472(2)
C3 C11 1.475(2)
C3 C4 1.577(2)
C4 C13 1.462(2)
C4 C7 1.526(2)
C4 C5 1.537(2)
C5 C9 1.522(2)
C5 C6 1.525(3)
C6 C10 1.505(2)
